data_9005156
loop_
_publ_author_name
'Brigatti, M. F.'
'Poppi, L.'

_publ_section_title
;
 Crystal chemistry of Ba-rich trioctahedral micas-1M
 Sample: 26
;
_journal_name_full 'European Journal of Mineralogy'
_journal_page_first 857
_journal_page_last 871
_journal_volume 5
_journal_year 1993
_chemical_formula_sum
;Al2.003 Ba0.481 Ca0.004 F0.669 Fe0.295 H1.331 K0.475 Mg2.441 Mn0.019 Na0.041
 O11.331 Si2.199 Ti0.043
;
_chemical_name_mineral Kinoshitalite
_space_group_IT_number 12
_symmetry_space_group_name_Hall '-C 2y'
_symmetry_space_group_name_H-M 'C 1 2/m 1'
_cell_angle_alpha 90
_cell_angle_beta 100.17
_cell_angle_gamma 90
_cell_formula_units_Z 2
_cell_length_a 5.322
_cell_length_b 9.209
_cell_length_c 10.163
_cell_volume 490.266
_database_code_amcsd 0006502
_exptl_crystal_density_diffrn 3.222
_cod_original_formula_sum
;O11.331 (F.669 K.475) Na.041 Ca.004 Ba.481 Al2.003 Fe.295 Mg2.441 Mn.019
 Ti.043 Si2.199 H1.331
;
_cod_database_code 9005156

loop_
_space_group_symop_operation_xyz
x,y,z
1/2+x,1/2+y,z
x,-y,z
1/2+x,1/2-y,z
-x,y,-z
1/2-x,1/2+y,-z
-x,-y,-z
1/2-x,1/2-y,-z

loop_
_atom_site_aniso_label
_atom_site_aniso_U_11
_atom_site_aniso_U_22
_atom_site_aniso_U_33
_atom_site_aniso_U_12
_atom_site_aniso_U_13
_atom_site_aniso_U_23
O1 0.03336 0.02320 0.02484 0.00000 -0.00027 0.00000
O2 0.02586 0.03308 0.02484 -0.00831 0.00451 -0.00327
O3 0.01905 0.01847 0.02180 0.00024 0.00265 0.00000
O-H4 0.01863 0.02191 0.02231 0.00000 0.00186 0.00000
F4 0.01863 0.02191 0.02231 0.00000 0.00186 0.00000
K 0.02322 0.02492 0.03042 0.00000 0.00372 0.00000
Na 0.02322 0.02492 0.03042 0.00000 0.00372 0.00000
Ca 0.02322 0.02492 0.03042 0.00000 0.00372 0.00000
Ba 0.02322 0.02492 0.03042 0.00000 0.00372 0.00000
AlM2 0.01446 0.01847 0.02078 0.00000 0.00159 0.00000
FeM2 0.01446 0.01847 0.02078 0.00000 0.00159 0.00000
MgM2 0.01446 0.01847 0.02078 0.00000 0.00159 0.00000
MnM2 0.01446 0.01847 0.02078 0.00000 0.00159 0.00000
TiM2 0.01446 0.01847 0.02078 0.00000 0.00159 0.00000
AlM1 0.01752 0.02148 0.02383 0.00000 0.00265 0.00000
FeM1 0.01752 0.02148 0.02383 0.00000 0.00265 0.00000
MgM1 0.01752 0.02148 0.02383 0.00000 0.00265 0.00000
MnM1 0.01752 0.02148 0.02383 0.00000 0.00265 0.00000
TiM1 0.01752 0.02148 0.02383 0.00000 0.00265 0.00000
SiT 0.01599 0.01847 0.01977 0.00000 0.00212 0.00000
AlT 0.01599 0.01847 0.01977 0.00000 0.00212 0.00000

loop_
_atom_site_label
_atom_site_fract_x
_atom_site_fract_y
_atom_site_fract_z
_atom_site_occupancy
_atom_site_U_iso_or_equiv
O1 -0.00320 0.00000 0.16410 1.00000 0.02761
O2 0.33410 0.22060 0.16390 1.00000 0.02786
O3 0.13070 0.16640 0.39110 1.00000 0.01976
O-H4 0.13130 0.50000 0.39850 0.66570 0.02115
F4 0.13130 0.50000 0.39850 0.33430 0.02115
K 0.00000 0.50000 0.00000 0.47450 0.02634
Na 0.00000 0.50000 0.00000 0.04050 0.02634
Ca 0.00000 0.50000 0.00000 0.00450 0.02634
Ba 0.00000 0.50000 0.00000 0.48050 0.02634
AlM2 0.00000 0.33060 0.50000 0.06720 0.01811
FeM2 0.00000 0.33060 0.50000 0.09830 0.01811
MgM2 0.00000 0.33060 0.50000 0.81370 0.01811
MnM2 0.00000 0.33060 0.50000 0.00630 0.01811
TiM2 0.00000 0.33060 0.50000 0.01450 0.01811
AlM1 0.00000 0.00000 0.50000 0.06720 0.02102
FeM1 0.00000 0.00000 0.50000 0.09830 0.02102
MgM1 0.00000 0.00000 0.50000 0.81370 0.02102
MnM1 0.00000 0.00000 0.50000 0.00630 0.02102
TiM1 0.00000 0.00000 0.50000 0.01450 0.02102
SiT 0.07550 0.16670 0.22460 0.54970 0.01824
AlT 0.07550 0.16670 0.22460 0.45030 0.01824

loop_
_cod_changelog_entry_id
_cod_changelog_entry_author
_cod_changelog_entry_date
_cod_changelog_entry_text
1
;cod-tools version 3.10.1
Id: cif_fix_AMCSD_aniso_labels 10200 2024-08-01 14:09:44Z saulius
;
2024-08-02T12:20:54+03:00
;Changed the following '_atom_site_aniso_label' values:
'OH4' -> 'O-H4'
;

loop_
_cod_related_entry_id
_cod_related_entry_database
_cod_related_entry_code
1 AMCSD 0006502
